data_1514647
loop_
_publ_author_name
'Li, Kai'
'Cheng, Gang'
'Ma, Chensheng'
'Guan, Xiangguo'
'Kwok, Wai-Ming'
'Chen, Yong'
'Lu, Wei'
'Che, Chi-Ming'

_publ_section_title
;
 Light-emitting platinum(ii) complexes supported by tetradentate dianionic
 bis(N-heterocyclic carbene) ligands: towards robust blue electrophosphors
;
_journal_issue 6
_journal_name_full 'Chemical Science'
_journal_page_first 2630
_journal_paper_doi 10.1039/c3sc21822h
_journal_volume 4
_journal_year 2013
_chemical_formula_moiety 'C19 H12 F2 N4 O2 Pt, C H2 Cl2'
_chemical_formula_sum 'C20 H14 Cl2 F2 N4 O2 Pt'
_chemical_formula_weight 646.34
_chemical_name_systematic
;
?
;
_space_group_IT_number 14
_symmetry_cell_setting monoclinic
_symmetry_Int_Tables_number 14
_symmetry_space_group_name_Hall '-P 2ybc'
_symmetry_space_group_name_H-M 'P 1 21/c 1'
_atom_sites_solution_hydrogens geom
_atom_sites_solution_primary direct
_atom_sites_solution_secondary difmap
_audit_creation_method SHELXL-97
_cell_angle_alpha 90.00
_cell_angle_beta 111.907(4)
_cell_angle_gamma 90.00
_cell_formula_units_Z 4
_cell_length_a 11.5589(9)
_cell_length_b 8.2655(7)
_cell_length_c 22.3063(15)
_cell_measurement_temperature 296(2)
_cell_volume 1977.3(3)
_computing_structure_refinement 'SHELXL-97 (Sheldrick, 1997)'
_computing_structure_solution 'SHELXS-97 (Sheldrick, 1990)'
_diffrn_ambient_temperature 296(2)
_diffrn_measured_fraction_theta_full 0.971
_diffrn_measured_fraction_theta_max 0.971
_diffrn_measurement_device_type 'Bruker Proteum CCD'
_diffrn_measurement_method \w
_diffrn_radiation_monochromator graphite
_diffrn_radiation_source 'fine-focus sealed tube'
_diffrn_radiation_type CuK\a
_diffrn_radiation_wavelength 1.54178
_diffrn_reflns_av_R_equivalents 0.0535
_diffrn_reflns_av_sigmaI/netI 0.0466
_diffrn_reflns_limit_h_max 13
_diffrn_reflns_limit_h_min -13
_diffrn_reflns_limit_k_max 9
_diffrn_reflns_limit_k_min -9
_diffrn_reflns_limit_l_max 25
_diffrn_reflns_limit_l_min -26
_diffrn_reflns_number 13974
_diffrn_reflns_theta_full 65.93
_diffrn_reflns_theta_max 65.93
_diffrn_reflns_theta_min 4.12
_diffrn_standards_number 0
_exptl_absorpt_coefficient_mu 16.181
_exptl_absorpt_correction_T_max 0.851
_exptl_absorpt_correction_T_min 0.824
_exptl_absorpt_correction_type multi-scan
_exptl_absorpt_process_details SADABS
_exptl_crystal_colour colorless
_exptl_crystal_density_diffrn 2.171
_exptl_crystal_density_method 'not measured'
_exptl_crystal_description needle
_exptl_crystal_F_000 1232
_exptl_crystal_size_max 0.05
_exptl_crystal_size_mid 0.01
_exptl_crystal_size_min 0.01
_refine_diff_density_max 3.929
_refine_diff_density_min -2.074
_refine_diff_density_rms 0.339
_refine_ls_extinction_method none
_refine_ls_goodness_of_fit_ref 1.036
_refine_ls_hydrogen_treatment constr
_refine_ls_matrix_type full
_refine_ls_number_parameters 280
_refine_ls_number_reflns 3345
_refine_ls_number_restraints 0
_refine_ls_restrained_S_all 1.036
_refine_ls_R_factor_all 0.0816
_refine_ls_R_factor_gt 0.0744
_refine_ls_shift/su_max 0.000
_refine_ls_shift/su_mean 0.000
_refine_ls_structure_factor_coef Fsqd
_refine_ls_weighting_details 'calc w=1/[\s^2^(Fo^2^)+(0.1951P)^2^+3.2328P] where P=(Fo^2^+2Fc^2^)/3'
_refine_ls_weighting_scheme calc
_refine_ls_wR_factor_gt 0.2267
_refine_ls_wR_factor_ref 0.2377
_reflns_number_gt 2825
_reflns_number_total 3345
_reflns_threshold_expression I>2\s(I)
_cod_data_source_file c3sc21822h.txt
_cod_data_source_block likai1
_cod_original_sg_symbol_H-M 'P 21/c'
_cod_database_code 1514647

loop_
_symmetry_equiv_pos_as_xyz
'x, y, z'
'-x, y+1/2, -z+1/2'
'-x, -y, -z'
'x, -y-1/2, z-1/2'

loop_
_atom_site_label
_atom_site_type_symbol
_atom_site_fract_x
_atom_site_fract_y
_atom_site_fract_z
_atom_site_U_iso_or_equiv
_atom_site_adp_type
_atom_site_occupancy
_atom_site_symmetry_multiplicity
_atom_site_calc_flag
_atom_site_refinement_flags
Pt1 Pt 0.58196(4) 0.13046(6) 0.46542(2) 0.0409(3) Uani 1 1 d .
F1 F 0.0250(8) 0.5380(15) 0.3079(5) 0.104(3) Uani 1 1 d .
F2 F 1.0940(10) -0.3529(12) 0.5010(7) 0.089(3) Uani 1 1 d .
O1 O 0.4510(9) 0.1835(13) 0.3768(4) 0.059(2) Uani 1 1 d .
O2 O 0.6617(8) 0.0004(12) 0.4150(3) 0.058(2) Uani 1 1 d .
N1 N 0.3893(10) 0.3452(12) 0.4787(6) 0.044(2) Uani 1 1 d .
N2 N 0.5316(8) 0.2887(11) 0.5712(4) 0.044(2) Uani 1 1 d .
N3 N 0.7237(10) 0.1311(11) 0.6056(5) 0.045(2) Uani 1 1 d .
N4 N 0.8180(8) -0.0086(12) 0.5558(4) 0.045(2) Uani 1 1 d .
C1 C 0.3524(10) 0.2716(14) 0.3654(5) 0.046(3) Uani 1 1 d .
C2 C 0.2735(12) 0.2863(18) 0.3018(6) 0.062(3) Uani 1 1 d .
H2A H 0.2963 0.2317 0.2704 0.074 Uiso 1 1 calc R
C3 C 0.1633(16) 0.3743(15) 0.2797(8) 0.066(4) Uani 1 1 d .
H3A H 0.1113 0.3808 0.2352 0.079 Uiso 1 1 calc R
C4 C 0.1353(12) 0.4512(18) 0.3272(7) 0.065(4) Uani 1 1 d .
C5 C 0.2060(12) 0.4441(16) 0.3909(7) 0.056(3) Uani 1 1 d .
H5A H 0.1806 0.5006 0.4210 0.068 Uiso 1 1 calc R
C6 C 0.3166(12) 0.3538(14) 0.4127(6) 0.047(3) Uani 1 1 d .
C7 C 0.4983(10) 0.2591(14) 0.5086(5) 0.041(2) Uani 1 1 d .
C8 C 0.3599(11) 0.4264(16) 0.5281(6) 0.050(3) Uani 1 1 d .
H8A H 0.2901 0.4943 0.5220 0.060 Uiso 1 1 calc R
C9 C 0.4493(17) 0.3881(16) 0.5842(10) 0.063(4) Uani 1 1 d .
H9A H 0.4551 0.4234 0.6257 0.075 Uiso 1 1 calc R
C10 C 0.6259(12) 0.2008(16) 0.6224(5) 0.054(3) Uani 1 1 d .
H10A H 0.6641 0.2751 0.6594 0.064 Uiso 1 1 calc R
H10B H 0.5846 0.1129 0.6372 0.064 Uiso 1 1 calc R
C11 C 0.7146(11) 0.0793(16) 0.5468(6) 0.046(3) Uani 1 1 d .
C12 C 0.8316(13) 0.0679(19) 0.6512(7) 0.062(3) Uani 1 1 d .
H12A H 0.8577 0.0790 0.6967 0.074 Uiso 1 1 calc R
C13 C 0.8912(12) -0.0098(17) 0.6205(6) 0.060(3) Uani 1 1 d .
H13A H 0.9711 -0.0584 0.6396 0.072 Uiso 1 1 calc R
C14 C 0.7695(12) -0.0786(16) 0.4422(7) 0.053(3) Uani 1 1 d .
C15 C 0.8469(12) -0.0937(15) 0.5059(6) 0.045(3) Uani 1 1 d .
C16 C 0.9558(12) -0.1859(18) 0.5258(7) 0.059(3) Uani 1 1 d .
H16A H 1.0080 -0.1930 0.5702 0.071 Uiso 1 1 calc R
C17 C 0.9856(12) -0.2661(18) 0.4799(7) 0.063(4) Uani 1 1 d .
C18 C 0.9132(13) -0.2641(17) 0.4166(7) 0.067(4) Uani 1 1 d .
H18A H 0.9335 -0.3275 0.3863 0.081 Uiso 1 1 calc R
C19 C 0.8093(14) -0.1676(17) 0.3972(6) 0.058(3) Uani 1 1 d .
H19A H 0.7612 -0.1586 0.3523 0.069 Uiso 1 1 calc R
Cl1 Cl 0.4408(9) 0.9111(9) 0.2356(3) 0.146(3) Uani 1 1 d .
Cl2 Cl 0.2136(7) 0.7343(17) 0.1966(3) 0.198(5) Uani 1 1 d .
C20 C 0.330(2) 0.791(3) 0.1751(10) 0.121(8) Uani 1 1 d .
H20A H 0.2967 0.8541 0.1344 0.146 Uiso 1 1 calc R
H20B H 0.3723 0.6942 0.1669 0.146 Uiso 1 1 calc R

loop_
_atom_site_aniso_label
_atom_site_aniso_U_11
_atom_site_aniso_U_22
_atom_site_aniso_U_33
_atom_site_aniso_U_23
_atom_site_aniso_U_13
_atom_site_aniso_U_12
Pt1 0.0416(4) 0.0520(5) 0.0300(4) 0.00019(15) 0.0145(3) 0.00255(17)
F1 0.066(5) 0.146(9) 0.080(6) -0.003(6) 0.004(5) 0.050(6)
F2 0.068(6) 0.095(7) 0.107(9) 0.005(5) 0.035(6) 0.032(5)
O1 0.066(6) 0.081(6) 0.032(4) 0.008(4) 0.019(4) 0.022(5)
O2 0.058(5) 0.086(6) 0.033(4) -0.002(4) 0.019(4) 0.030(5)
N1 0.044(6) 0.049(5) 0.046(6) -0.016(4) 0.025(5) -0.007(4)
N2 0.047(5) 0.056(6) 0.032(5) -0.008(4) 0.019(4) -0.004(4)
N3 0.038(5) 0.056(7) 0.036(6) 0.000(4) 0.010(5) 0.000(4)
N4 0.041(5) 0.053(6) 0.041(5) -0.001(4) 0.014(4) -0.002(4)
C1 0.047(6) 0.050(7) 0.039(6) 0.001(5) 0.015(5) -0.007(5)
C2 0.061(7) 0.082(10) 0.043(7) 0.006(6) 0.021(6) 0.017(7)
C3 0.057(9) 0.084(11) 0.052(9) 0.003(6) 0.016(8) 0.011(6)
C4 0.050(7) 0.074(9) 0.060(8) -0.006(7) 0.007(7) 0.009(7)
C5 0.047(6) 0.055(8) 0.067(9) -0.001(6) 0.022(6) 0.010(6)
C6 0.042(6) 0.064(8) 0.032(6) -0.006(5) 0.010(5) -0.017(5)
C7 0.046(5) 0.049(6) 0.031(5) -0.002(4) 0.019(5) -0.002(5)
C8 0.044(6) 0.066(8) 0.036(6) -0.018(6) 0.011(5) 0.000(6)
C9 0.060(9) 0.079(10) 0.061(11) -0.013(6) 0.036(9) -0.012(6)
C10 0.067(8) 0.064(8) 0.034(6) -0.003(5) 0.024(6) 0.000(6)
C11 0.045(6) 0.053(6) 0.037(6) 0.003(5) 0.014(5) -0.011(6)
C12 0.054(7) 0.079(9) 0.046(7) 0.005(7) 0.012(6) 0.005(7)
C13 0.050(7) 0.078(9) 0.045(7) 0.000(6) 0.011(6) -0.006(6)
C14 0.052(7) 0.052(7) 0.064(8) -0.013(6) 0.032(7) -0.003(6)
C15 0.041(6) 0.055(7) 0.038(6) 0.001(5) 0.014(5) -0.006(5)
C16 0.044(7) 0.062(8) 0.070(9) 0.016(7) 0.021(7) 0.012(6)
C17 0.049(7) 0.066(9) 0.082(11) 0.001(7) 0.032(8) 0.011(6)
C18 0.070(8) 0.063(8) 0.086(11) -0.003(7) 0.049(9) 0.007(7)
C19 0.067(8) 0.078(8) 0.036(6) -0.010(6) 0.029(6) 0.008(7)
Cl1 0.197(7) 0.177(5) 0.094(4) -0.046(4) 0.090(5) -0.091(5)
Cl2 0.131(5) 0.382(14) 0.099(4) -0.096(7) 0.063(4) -0.121(8)
C20 0.16(2) 0.15(2) 0.085(14) -0.045(14) 0.083(15) -0.051(18)

loop_
_atom_type_symbol
_atom_type_description
_atom_type_scat_dispersion_real
_atom_type_scat_dispersion_imag
_atom_type_scat_source
C C 0.0181 0.0091 'International Tables Vol C Tables 4.2.6.8 and 6.1.1.4'
H H 0.0000 0.0000 'International Tables Vol C Tables 4.2.6.8 and 6.1.1.4'
Cl Cl 0.3639 0.7018 'International Tables Vol C Tables 4.2.6.8 and 6.1.1.4'
F F 0.0727 0.0534 'International Tables Vol C Tables 4.2.6.8 and 6.1.1.4'
N N 0.0311 0.0180 'International Tables Vol C Tables 4.2.6.8 and 6.1.1.4'
O O 0.0492 0.0322 'International Tables Vol C Tables 4.2.6.8 and 6.1.1.4'
Pt Pt -4.5932 6.9264 'International Tables Vol C Tables 4.2.6.8 and 6.1.1.4'

loop_
_geom_angle_atom_site_label_1
_geom_angle_atom_site_label_2
_geom_angle_atom_site_label_3
_geom_angle
C7 Pt1 C11 91.3(5)
C7 Pt1 O2 176.5(4)
C11 Pt1 O2 92.2(4)
C7 Pt1 O1 92.1(4)
C11 Pt1 O1 176.1(4)
O2 Pt1 O1 84.4(3)
C1 O1 Pt1 126.3(7)
C14 O2 Pt1 123.5(7)
C7 N1 C6 128.0(10)
C7 N1 C8 107.8(10)
C6 N1 C8 124.2(11)
C7 N2 C9 112.5(12)
C7 N2 C10 125.2(10)
C9 N2 C10 121.0(11)
C11 N3 C12 108.5(11)
C11 N3 C10 126.8(11)
C12 N3 C10 122.6(11)
C11 N4 C13 109.0(10)
C11 N4 C15 126.1(10)
C13 N4 C15 124.9(10)
O1 C1 C2 116.7(11)
O1 C1 C6 126.4(11)
C2 C1 C6 116.9(11)
C1 C2 C3 125.5(12)
C1 C2 H2A 117.3
C3 C2 H2A 117.3
C4 C3 C2 114.7(14)
C4 C3 H3A 122.7
C2 C3 H3A 122.7
C5 C4 C3 124.6(13)
C5 C4 F1 118.2(12)
C3 C4 F1 117.1(12)
C4 C5 C6 120.2(12)
C4 C5 H5A 119.9
C6 C5 H5A 119.9
N1 C6 C5 120.3(12)
N1 C6 C1 121.6(11)
C5 C6 C1 118.1(11)
N2 C7 N1 105.5(9)
N2 C7 Pt1 128.9(9)
N1 C7 Pt1 125.6(8)
C9 C8 N1 106.6(12)
C9 C8 H8A 126.7
N1 C8 H8A 126.7
C8 C9 N2 107.7(14)
C8 C9 H9A 126.2
N2 C9 H9A 126.2
N3 C10 N2 115.4(9)
N3 C10 H10A 108.4
N2 C10 H10A 108.4
N3 C10 H10B 108.4
N2 C10 H10B 108.4
H10A C10 H10B 107.5
N3 C11 N4 106.4(10)
N3 C11 Pt1 126.2(10)
N4 C11 Pt1 127.3(9)
C13 C12 N3 107.9(12)
C13 C12 H12A 126.1
N3 C12 H12A 126.1
C12 C13 N4 107.9(12)
C12 C13 H13A 126.0
N4 C13 H13A 126.0
O2 C14 C15 130.6(11)
O2 C14 C19 114.6(12)
C15 C14 C19 114.7(12)
C14 C15 C16 122.7(12)
C14 C15 N4 120.0(11)
C16 C15 N4 117.2(11)
C17 C16 C15 118.4(13)
C17 C16 H16A 120.8
C15 C16 H16A 120.8
C18 C17 F2 120.0(12)
C18 C17 C16 123.2(12)
F2 C17 C16 116.8(13)
C17 C18 C19 117.8(12)
C17 C18 H18A 121.1
C19 C18 H18A 121.1
C18 C19 C14 122.9(13)
C18 C19 H19A 118.6
C14 C19 H19A 118.6
Cl2 C20 Cl1 111.8(10)
Cl2 C20 H20A 109.3
Cl1 C20 H20A 109.3
Cl2 C20 H20B 109.3
Cl1 C20 H20B 109.3
H20A C20 H20B 107.9

loop_
_geom_bond_atom_site_label_1
_geom_bond_atom_site_label_2
_geom_bond_distance
Pt1 C7 1.920(10)
Pt1 C11 1.935(12)
Pt1 O2 2.011(7)
Pt1 O1 2.040(9)
F1 C4 1.385(15)
F2 C17 1.366(15)
O1 C1 1.295(14)
O2 C14 1.335(15)
N1 C7 1.382(16)
N1 C6 1.399(17)
N1 C8 1.436(15)
N2 C7 1.327(13)
N2 C9 1.366(18)
N2 C10 1.446(15)
N3 C11 1.346(17)
N3 C12 1.385(17)
N3 C10 1.439(16)
N4 C11 1.348(16)
N4 C13 1.374(15)
N4 C15 1.457(15)
C1 C2 1.375(17)
C1 C6 1.440(17)
C2 C3 1.388(19)
C2 H2A 0.9500
C3 C4 1.37(2)
C3 H3A 0.9500
C4 C5 1.351(19)
C5 C6 1.401(18)
C5 H5A 0.9500
C8 C9 1.33(2)
C8 H8A 0.9500
C9 H9A 0.9500
C10 H10A 0.9900
C10 H10B 0.9900
C12 C13 1.307(19)
C12 H12A 0.9500
C13 H13A 0.9500
C14 C15 1.37(2)
C14 C19 1.451(16)
C15 C16 1.395(19)
C16 C17 1.37(2)
C16 H16A 0.9500
C17 C18 1.346(19)
C18 C19 1.370(19)
C18 H18A 0.9500
C19 H19A 0.9500
Cl1 C20 1.77(2)
Cl2 C20 1.66(2)
C20 H20A 0.9900
C20 H20B 0.9900

loop_
_geom_torsion_atom_site_label_1
_geom_torsion_atom_site_label_2
_geom_torsion_atom_site_label_3
_geom_torsion_atom_site_label_4
_geom_torsion
C7 Pt1 O1 C1 -1.6(11)
C11 Pt1 O1 C1 -150(6)
O2 Pt1 O1 C1 178.7(11)
C7 Pt1 O2 C14 173(7)
C11 Pt1 O2 C14 -0.5(10)
O1 Pt1 O2 C14 177.4(10)
Pt1 O1 C1 C2 -177.4(9)
Pt1 O1 C1 C6 1.7(18)
O1 C1 C2 C3 179.7(14)
C6 C1 C2 C3 0(2)
C1 C2 C3 C4 0(2)
C2 C3 C4 C5 -1(2)
C2 C3 C4 F1 -178.7(14)
C3 C4 C5 C6 0(2)
F1 C4 C5 C6 178.2(13)
C7 N1 C6 C5 178.2(12)
C8 N1 C6 C5 -1.0(18)
C7 N1 C6 C1 -2.0(18)
C8 N1 C6 C1 178.9(11)
C4 C5 C6 N1 -179.4(12)
C4 C5 C6 C1 0.7(19)
O1 C1 C6 N1 0.1(18)
C2 C1 C6 N1 179.2(11)
O1 C1 C6 C5 179.9(12)
C2 C1 C6 C5 -1.0(17)
C9 N2 C7 N1 0.7(14)
C10 N2 C7 N1 167.3(10)
C9 N2 C7 Pt1 179.2(9)
C10 N2 C7 Pt1 -14.3(17)
C6 N1 C7 N2 -179.7(11)
C8 N1 C7 N2 -0.5(13)
C6 N1 C7 Pt1 1.7(17)
C8 N1 C7 Pt1 -179.0(9)
C11 Pt1 C7 N2 -0.3(11)
O2 Pt1 C7 N2 -174(6)
O1 Pt1 C7 N2 -178.2(11)
C11 Pt1 C7 N1 177.9(10)
O2 Pt1 C7 N1 4(8)
O1 Pt1 C7 N1 -0.1(10)
C7 N1 C8 C9 0.1(13)
C6 N1 C8 C9 179.4(12)
N1 C8 C9 N2 0.3(14)
C7 N2 C9 C8 -0.6(16)
C10 N2 C9 C8 -167.8(11)
C11 N3 C10 N2 -29.6(17)
C12 N3 C10 N2 168.5(12)
C7 N2 C10 N3 28.4(17)
C9 N2 C10 N3 -166.1(11)
C12 N3 C11 N4 -2.5(14)
C10 N3 C11 N4 -166.4(11)
C12 N3 C11 Pt1 180.0(9)
C10 N3 C11 Pt1 16.0(17)
C13 N4 C11 N3 -0.4(13)
C15 N4 C11 N3 177.8(10)
C13 N4 C11 Pt1 177.1(9)
C15 N4 C11 Pt1 -4.7(16)
C7 Pt1 C11 N3 -0.3(11)
O2 Pt1 C11 N3 179.3(10)
O1 Pt1 C11 N3 148(6)
C7 Pt1 C11 N4 -177.4(11)
O2 Pt1 C11 N4 2.2(11)
O1 Pt1 C11 N4 -29(7)
C11 N3 C12 C13 4.7(16)
C10 N3 C12 C13 169.4(12)
N3 C12 C13 N4 -4.8(16)
C11 N4 C13 C12 3.4(15)
C15 N4 C13 C12 -174.9(12)
Pt1 O2 C14 C15 1(2)
Pt1 O2 C14 C19 178.9(9)
O2 C14 C15 C16 178.2(13)
C19 C14 C15 C16 1(2)
O2 C14 C15 N4 -3(2)
C19 C14 C15 N4 179.3(11)
C11 N4 C15 C14 4.8(18)
C13 N4 C15 C14 -177.2(12)
C11 N4 C15 C16 -176.4(12)
C13 N4 C15 C16 1.6(18)
C14 C15 C16 C17 -1(2)
N4 C15 C16 C17 -179.6(12)
C15 C16 C17 C18 -2(2)
C15 C16 C17 F2 178.9(13)
F2 C17 C18 C19 -176.1(13)
C16 C17 C18 C19 5(2)
C17 C18 C19 C14 -5(2)
O2 C14 C19 C18 -175.7(13)
C15 C14 C19 C18 2(2)
